data_8104144
loop_
_publ_author_name
'Klepp, K.O.'
'Sparlinek, W.'

_publ_section_title
;
 Crystal structure of trisodium tetraseleno diferrate, Na3 Fe2 Se4
;
_journal_name_full 'Zeitschrift fuer Kristallographie (149,1979-)'
_journal_page_first 626
_journal_page_last 626
_journal_volume 211
_journal_year 1996
_chemical_formula_sum 'Fe2 Na3 Se4'
_chemical_name_systematic 'Na3 (Fe2 Se4)'
_space_group_IT_number 62
_symmetry_space_group_name_Hall '-P 2ac 2n'
_symmetry_space_group_name_H-M 'P n m a'
_cell_angle_alpha 90
_cell_angle_beta 90
_cell_angle_gamma 90
_cell_formula_units_Z 4
_cell_length_a 6.902
_cell_length_b 10.994
_cell_length_c 11.127
_cell_volume 844.323
_citation_journal_id_ASTM ZEKRDZ
_cod_data_source_file Klepp_ZEKRDZ_1996_1894.cif
_cod_data_source_block Fe2Na3Se4
_cod_original_cell_volume 844.3233
_cod_database_code 8104144

loop_
_symmetry_equiv_pos_as_xyz
x,y,z
-x+1/2,-y,z+1/2
x+1/2,-y+1/2,-z+1/2
-x,y+1/2,-z
-x,-y,-z
x-1/2,y,-z-1/2
-x-1/2,y-1/2,z-1/2
x,-y-1/2,z

loop_
_atom_site_label
_atom_site_type_symbol
_atom_site_fract_x
_atom_site_fract_y
_atom_site_fract_z
_atom_site_occupancy
_atom_site_U_iso_or_equiv
Se3 Se-2 0.1767 0.55775 0.37317 1 0.0
Na2 Na+1 0.0501 0.4174 0.1405 1 0.0
Fe1 Fe+2 0.0476 0.3787 0.4683 1 0.0
Se2 Se-2 0.3764 0.25 0.1691 1 0.0
Na1 Na+1 0.074 0.25 0.7601 1 0.0
Se1 Se-2 0.3068 0.25 0.5398 1 0.0
